data_7050179
loop_
_publ_author_name
'Carolina Manzur'
'C\'esar Z\'u\~niga'
'Lorena Mill\'an'
'Mauricio Fuentealba'
'Jose A. Mata'
'Jean-Ren\'e Hamon'
'David Carrillo'

_publ_section_title
;
 Preparation, characterization and electrochemical and X-ray structural
 studies of new conjugated 1,1'-ferrocenediyl-ended
 [CpFe-arylhydrazone]+ salts
;
_journal_issue 1
_journal_name_full 'New J. Chem.'
_journal_page_first 134
_journal_page_last 144
_journal_paper_doi 10.1039/b308626g
_journal_volume 28
_journal_year 2004
_chemical_formula_sum 'C18 H18 F6 Fe1.5 N2 O P'
_chemical_formula_weight 507.09
_chemical_name_common
;
(1,1'-ferrocenedicarboxaldehyde-di((eta$5!-cyclopentadienyl)
(eta$6!-4-methoxiphenylhydrazone)iron(ii)))hexaflurophosphate
;
_chemical_name_systematic
;
{1,1'-ferrocenedicarboxaldehyde-di[(\h^5^-cyclopentadienyl)
(\h^6^-4-methoxiphenylhydrazone)iron(II)]}hexaflurophosphate
;
_space_group_IT_number 61
_symmetry_cell_setting orthorhombic
_symmetry_space_group_name_Hall '-P 2ac 2ab'
_symmetry_space_group_name_H-M 'P b c a'
_atom_sites_solution_hydrogens geom
_atom_sites_solution_primary direct
_atom_sites_solution_secondary difmap
_audit_creation_method SHELXL-97
_cell_angle_alpha 90.00
_cell_angle_beta 90.00
_cell_angle_gamma 90.00
_cell_formula_units_Z 8
_cell_length_a 12.5730(11)
_cell_length_b 16.5448(14)
_cell_length_c 19.0521(16)
_cell_measurement_temperature 293(2)
_cell_volume 3963.2(6)
_computing_structure_refinement 'SHELXL-97 (Sheldrick, 1997)'
_computing_structure_solution 'SHELXS-97 (Sheldrick, 1997)'
_diffrn_ambient_temperature 293(2)
_diffrn_measured_fraction_theta_full 0.952
_diffrn_measured_fraction_theta_max 0.952
_diffrn_radiation_monochromator graphite
_diffrn_radiation_source 'fine-focus sealed tube'
_diffrn_radiation_type MoK\a
_diffrn_radiation_wavelength 0.71073
_diffrn_reflns_av_R_equivalents 0.0944
_diffrn_reflns_av_sigmaI/netI 0.2081
_diffrn_reflns_limit_h_max 16
_diffrn_reflns_limit_h_min -16
_diffrn_reflns_limit_k_max 21
_diffrn_reflns_limit_k_min -21
_diffrn_reflns_limit_l_max 24
_diffrn_reflns_limit_l_min -24
_diffrn_reflns_number 27421
_diffrn_reflns_theta_full 28.00
_diffrn_reflns_theta_max 28.00
_diffrn_reflns_theta_min 2.14
_exptl_absorpt_coefficient_mu 1.260
_exptl_absorpt_correction_type none
_exptl_crystal_colour orange
_exptl_crystal_density_diffrn 1.700
_exptl_crystal_density_method 'not measured'
_exptl_crystal_description prism
_exptl_crystal_F_000 2048
_exptl_crystal_preparation 'Dichloromethane/Diethylether 1/1'
_refine_diff_density_max 0.440
_refine_diff_density_min -0.207
_refine_diff_density_rms 0.073
_refine_ls_extinction_coef 0.00000(8)
_refine_ls_extinction_expression Fc^*^=kFc[1+0.001xFc^2^\l^3^/sin(2\q)]^-1/4^
_refine_ls_extinction_method SHELXL
_refine_ls_goodness_of_fit_ref 0.606
_refine_ls_hydrogen_treatment mixed
_refine_ls_matrix_type full
_refine_ls_number_parameters 264
_refine_ls_number_reflns 4559
_refine_ls_number_restraints 0
_refine_ls_restrained_S_all 0.606
_refine_ls_R_factor_all 0.1291
_refine_ls_R_factor_gt 0.0442
_refine_ls_shift/su_max 15.000
_refine_ls_shift/su_mean 0.057
_refine_ls_structure_factor_coef Fsqd
_refine_ls_weighting_details 'calc w=1/[\s^2^(Fo^2^)+(0.0483P)^2^+0.0000P] where P=(Fo^2^+2Fc^2^)/3'
_refine_ls_weighting_scheme calc
_refine_ls_wR_factor_gt 0.0951
_refine_ls_wR_factor_ref 0.0991
_reflns_number_gt 1292
_reflns_number_total 4559
_reflns_threshold_expression >2sigma(I)
_cod_data_source_file b308626g.txt
_cod_data_source_block mjdiome
_cod_depositor_comments
;
The following automatic conversions were performed:
'_symmetry_cell_setting' value 'Orthorhombic' changed to 'orthorhombic'
according to '/home/saulius/struct/CIF-dictionaries/cif_core.dic'
dictionary named 'cif_core.dic' version 2.4.1 from 2010-06-29.

Automatic conversion script
Id: cif_fix_enum 1527 2010-12-29 10:47:43Z saulius 
;
_cod_original_sg_symbol_H-M Pbca
_cod_original_formula_sum 'C18 H18 F6 Fe1.50 N2 O P'
_cod_database_code 7050179

loop_
_symmetry_equiv_pos_as_xyz
'x, y, z'
'-x+1/2, -y, z+1/2'
'-x, y+1/2, -z+1/2'
'x+1/2, -y+1/2, -z'
'-x, -y, -z'
'x-1/2, y, -z-1/2'
'x, -y-1/2, z-1/2'
'-x-1/2, y-1/2, z'

loop_
_atom_site_label
_atom_site_type_symbol
_atom_site_fract_x
_atom_site_fract_y
_atom_site_fract_z
_atom_site_U_iso_or_equiv
_atom_site_adp_type
_atom_site_occupancy
_atom_site_symmetry_multiplicity
_atom_site_calc_flag
_atom_site_refinement_flags
_atom_site_disorder_assembly
_atom_site_disorder_group
P1 P 0.95242(15) 0.17466(9) 0.60689(8) 0.1098(5) Uani 1 1 d . . .
F5 F 0.9178(3) 0.13717(19) 0.67694(16) 0.1829(14) Uani 1 1 d . . .
F1 F 0.9890(3) 0.21584(19) 0.53651(16) 0.1696(13) Uani 1 1 d . . .
F3 F 1.0423(4) 0.1171(3) 0.6021(2) 0.238(2) Uani 1 1 d . . .
C18 C 0.9146(4) 0.4941(4) 0.4083(3) 0.0985(15) Uani 1 1 d . . .
H18 H 0.9370 0.4712 0.3662 0.118 Uiso 1 1 calc R . .
C14 C 0.8590(3) 0.4550(3) 0.4634(3) 0.0781(13) Uani 1 1 d . . .
C13 C 0.8305(3) 0.3720(3) 0.4677(3) 0.0831(13) Uani 1 1 d . . .
H13 H 0.8082 0.3517 0.5108 0.100 Uiso 1 1 calc R . .
C15 C 0.8417(3) 0.5121(3) 0.5177(3) 0.0979(15) Uani 1 1 d . . .
H15 H 0.8077 0.5018 0.5601 0.117 Uiso 1 1 calc R . .
F2 F 1.0152(4) 0.2362(3) 0.64618(19) 0.238(2) Uani 1 1 d . . .
F4 F 0.8812(4) 0.1204(3) 0.5662(2) 0.260(2) Uani 1 1 d . . .
C17 C 0.9291(4) 0.5753(4) 0.4301(4) 0.117(2) Uani 1 1 d . . .
H17 H 0.9633 0.6152 0.4041 0.141 Uiso 1 1 calc R . .
F6 F 0.8613(4) 0.2346(3) 0.6108(2) 0.277(3) Uani 1 1 d . . .
C16 C 0.8842(4) 0.5864(4) 0.4968(4) 0.118(2) Uani 1 1 d . . .
H16 H 0.8830 0.6342 0.5224 0.141 Uiso 1 1 calc R . .
C2 C 1.0858(4) 0.1998(5) 0.3080(7) 0.116(2) Uani 1 1 d . . .
H2 H 1.0835 0.2502 0.2863 0.139 Uiso 1 1 calc R . .
Fe1 Fe 0.95688(4) 0.13234(3) 0.32861(3) 0.0695(2) Uani 1 1 d . . .
Fe2 Fe 1.0000 0.5000 0.5000 0.0831(3) Uani 1 2 d S . .
C6 C 0.8201(3) 0.1878(3) 0.3756(2) 0.0706(12) Uiso 1 1 d . . .
C7 C 0.8323(3) 0.2103(2) 0.3063(2) 0.0761(12) Uani 1 1 d . . .
H7 H 0.8348 0.2647 0.2940 0.091 Uiso 1 1 calc R . .
C9 C 0.8388(3) 0.0683(3) 0.2724(3) 0.0800(13) Uani 1 1 d . . .
C11 C 0.8301(3) 0.1060(3) 0.3935(2) 0.0754(12) Uani 1 1 d . . .
H11 H 0.8311 0.0912 0.4406 0.090 Uiso 1 1 calc R . .
N1 N 0.8086(2) 0.2440(2) 0.42752(18) 0.0884(10) Uani 1 1 d . . .
H1N H 0.7854 0.2295 0.4681 0.106 Uiso 1 1 calc R . .
O1 O 0.8449(2) 0.0162(2) 0.21729(17) 0.1028(10) Uani 1 1 d . . .
C10 C 0.8384(3) 0.0463(3) 0.3424(3) 0.0766(12) Uani 1 1 d . . .
H10 H 0.8438 -0.0078 0.3552 0.092 Uiso 1 1 calc R . .
N2 N 0.8339(2) 0.3241(2) 0.4154(2) 0.0812(10) Uani 1 1 d . . .
C8 C 0.8409(3) 0.1502(3) 0.2547(2) 0.0777(12) Uani 1 1 d . . .
H8 H 0.8482 0.1652 0.2079 0.093 Uiso 1 1 calc R . .
C1 C 1.0807(4) 0.1864(8) 0.3769(7) 0.143(3) Uani 1 1 d . . .
H1 H 1.0749 0.2255 0.4118 0.172 Uiso 1 1 calc R . .
C4 C 1.0947(4) 0.0697(4) 0.3245(9) 0.140(3) Uani 1 1 d . . .
H4 H 1.1001 0.0145 0.3159 0.168 Uiso 1 1 calc R . .
C5 C 1.0857(5) 0.1036(10) 0.3869(6) 0.167(5) Uani 1 1 d . . .
H5 H 1.0832 0.0768 0.4298 0.201 Uiso 1 1 calc R . .
C3 C 1.0946(4) 0.1285(9) 0.2752(3) 0.123(2) Uani 1 1 d . . .
H3 H 1.0998 0.1208 0.2270 0.148 Uiso 1 1 calc R . .
C12 C 0.8410(4) -0.0679(3) 0.2316(3) 0.139(2) Uani 1 1 d . . .
H12A H 0.8457 -0.0974 0.1883 0.208 Uiso 1 1 calc R . .
H12B H 0.7753 -0.0806 0.2546 0.208 Uiso 1 1 calc R . .
H12C H 0.8995 -0.0824 0.2614 0.208 Uiso 1 1 calc R . .

loop_
_atom_site_aniso_label
_atom_site_aniso_U_11
_atom_site_aniso_U_22
_atom_site_aniso_U_33
_atom_site_aniso_U_23
_atom_site_aniso_U_13
_atom_site_aniso_U_12
P1 0.1473(14) 0.0870(10) 0.0953(12) -0.0004(10) -0.0124(12) 0.0060(13)
F5 0.211(3) 0.215(3) 0.122(3) 0.057(2) 0.012(2) -0.037(3)
F1 0.225(3) 0.172(3) 0.111(2) 0.029(2) 0.003(2) -0.005(3)
F3 0.251(5) 0.227(4) 0.235(4) 0.073(3) 0.053(3) 0.143(4)
C18 0.077(3) 0.107(5) 0.111(4) 0.043(4) -0.032(3) -0.006(3)
C14 0.056(3) 0.060(3) 0.118(4) -0.005(3) -0.030(3) 0.009(3)
C13 0.056(3) 0.094(4) 0.099(4) -0.003(3) -0.010(3) 0.009(3)
C15 0.067(3) 0.081(4) 0.146(5) -0.010(4) -0.029(3) 0.017(3)
F2 0.366(6) 0.196(4) 0.151(3) -0.026(3) -0.012(3) -0.139(4)
F4 0.318(6) 0.291(5) 0.170(3) -0.032(3) -0.066(4) -0.159(5)
C17 0.095(4) 0.076(4) 0.181(6) 0.045(5) -0.066(4) -0.014(3)
F6 0.296(6) 0.304(6) 0.231(5) 0.031(4) 0.011(5) 0.171(6)
C16 0.091(4) 0.075(4) 0.188(6) -0.010(5) -0.069(4) 0.017(3)
C2 0.063(3) 0.097(5) 0.187(8) 0.032(6) -0.004(5) -0.028(3)
Fe1 0.0442(3) 0.0810(4) 0.0832(4) 0.0070(3) 0.0001(3) -0.0058(3)
Fe2 0.0631(5) 0.0676(5) 0.1186(7) 0.0129(6) -0.0290(5) 0.0022(5)
C7 0.060(3) 0.068(3) 0.101(4) 0.005(3) -0.019(2) -0.001(2)
C9 0.049(3) 0.079(4) 0.112(5) -0.017(4) -0.007(3) 0.000(2)
C11 0.054(3) 0.078(3) 0.095(3) 0.011(3) 0.013(2) -0.011(2)
N1 0.067(2) 0.086(3) 0.113(3) 0.002(2) 0.020(2) -0.012(2)
O1 0.094(2) 0.094(3) 0.121(3) -0.018(2) -0.0178(19) 0.0070(19)
C10 0.051(3) 0.075(3) 0.104(4) 0.000(3) 0.007(3) -0.011(2)
N2 0.060(2) 0.071(3) 0.113(3) 0.000(2) -0.004(2) -0.003(2)
C8 0.061(3) 0.091(4) 0.081(3) 0.005(3) -0.018(2) -0.005(3)
C1 0.048(4) 0.244(10) 0.138(8) -0.090(8) -0.011(5) -0.022(5)
C4 0.048(3) 0.095(5) 0.275(11) 0.037(8) 0.016(6) 0.010(3)
C5 0.057(4) 0.316(16) 0.129(7) 0.085(10) -0.013(5) 0.015(7)
C3 0.043(3) 0.223(8) 0.104(5) -0.045(7) 0.014(3) -0.025(5)
C12 0.151(5) 0.085(4) 0.181(5) -0.023(4) -0.046(4) 0.018(3)

loop_
_atom_type_symbol
_atom_type_description
_atom_type_scat_dispersion_real
_atom_type_scat_dispersion_imag
_atom_type_scat_source
C C 0.0033 0.0016 'International Tables Vol C Tables 4.2.6.8 and 6.1.1.4'
H H 0.0000 0.0000 'International Tables Vol C Tables 4.2.6.8 and 6.1.1.4'
N N 0.0061 0.0033 'International Tables Vol C Tables 4.2.6.8 and 6.1.1.4'
F F 0.0171 0.0103 'International Tables Vol C Tables 4.2.6.8 and 6.1.1.4'
P P 0.1023 0.0942 'International Tables Vol C Tables 4.2.6.8 and 6.1.1.4'
Fe Fe 0.3463 0.8444 'International Tables Vol C Tables 4.2.6.8 and 6.1.1.4'
O O 0.0106 0.0060 'International Tables Vol C Tables 4.2.6.8 and 6.1.1.4'

loop_
_geom_angle_atom_site_label_1
_geom_angle_atom_site_label_2
_geom_angle_atom_site_label_3
_geom_angle
_geom_angle_site_symmetry_1
_geom_angle_site_symmetry_3
_geom_angle_publ_flag
F3 P1 F4 92.2(3) . . ?
F3 P1 F2 93.8(3) . . ?
F4 P1 F2 173.8(3) . . ?
F3 P1 F6 179.0(3) . . ?
F4 P1 F6 88.0(3) . . ?
F2 P1 F6 85.9(3) . . ?
F3 P1 F5 90.6(2) . . ?
F4 P1 F5 92.2(2) . . ?
F2 P1 F5 89.4(2) . . ?
F6 P1 F5 90.4(2) . . ?
F3 P1 F1 90.2(2) . . ?
F4 P1 F1 89.6(2) . . ?
F2 P1 F1 88.7(2) . . ?
F6 P1 F1 88.8(2) . . ?
F5 P1 F1 178.0(2) . . ?
C17 C18 C14 106.2(5) . . ?
C17 C18 Fe2 68.8(3) . . ?
C14 C18 Fe2 69.4(2) . . ?
C15 C14 C18 108.2(5) . . ?
C15 C14 C13 124.2(6) . . ?
C18 C14 C13 127.5(5) . . ?
C15 C14 Fe2 69.0(2) . . ?
C18 C14 Fe2 70.1(2) . . ?
C13 C14 Fe2 123.4(3) . . ?
N2 C13 C14 123.2(5) . . ?
C16 C15 C14 108.6(5) . . ?
C16 C15 Fe2 70.4(3) . . ?
C14 C15 Fe2 70.2(2) . . ?
C16 C17 C18 109.8(6) . . ?
C16 C17 Fe2 70.3(3) . . ?
C18 C17 Fe2 70.6(3) . . ?
C15 C16 C17 107.2(6) . . ?
C15 C16 Fe2 69.4(3) . . ?
C17 C16 Fe2 69.4(3) . . ?
C1 C2 C3 108.4(7) . . ?
C1 C2 Fe1 71.1(3) . . ?
C3 C2 Fe1 70.6(3) . . ?
C2 Fe1 C3 38.95(19) . . ?
C2 Fe1 C1 38.7(2) . . ?
C3 Fe1 C1 65.2(2) . . ?
C2 Fe1 C4 65.5(2) . . ?
C3 Fe1 C4 39.2(2) . . ?
C1 Fe1 C4 65.4(3) . . ?
C2 Fe1 C5 65.9(3) . . ?
C3 Fe1 C5 65.2(3) . . ?
C1 Fe1 C5 40.1(3) . . ?
C4 Fe1 C5 38.1(3) . . ?
C2 Fe1 C8 111.1(3) . . ?
C3 Fe1 C8 105.7(2) . . ?
C1 Fe1 C8 143.0(5) . . ?
C4 Fe1 C8 131.2(5) . . ?
C5 Fe1 C8 169.2(4) . . ?
C2 Fe1 C11 149.2(4) . . ?
C3 Fe1 C11 164.2(4) . . ?
C1 Fe1 C11 114.6(4) . . ?
C4 Fe1 C11 125.2(4) . . ?
C5 Fe1 C11 103.9(3) . . ?
C8 Fe1 C11 83.82(16) . . ?
C2 Fe1 C7 102.9(2) . . ?
C3 Fe1 C7 124.5(4) . . ?
C1 Fe1 C7 113.6(4) . . ?
C4 Fe1 C7 163.6(4) . . ?
C5 Fe1 C7 149.8(5) . . ?
C8 Fe1 C7 39.77(13) . . ?
C11 Fe1 C7 70.77(15) . . ?
C2 Fe1 C10 170.1(3) . . ?
C3 Fe1 C10 131.4(4) . . ?
C1 Fe1 C10 143.1(5) . . ?
C4 Fe1 C10 105.6(2) . . ?
C5 Fe1 C10 110.1(4) . . ?
C8 Fe1 C10 71.08(16) . . ?
C11 Fe1 C10 39.22(13) . . ?
C7 Fe1 C10 84.87(15) . . ?
C2 Fe1 C9 138.2(4) . . ?
C3 Fe1 C9 109.4(3) . . ?
C1 Fe1 C9 174.1(2) . . ?
C4 Fe1 C9 109.0(3) . . ?
C5 Fe1 C9 136.3(5) . . ?
C8 Fe1 C9 39.17(14) . . ?
C11 Fe1 C9 69.84(17) . . ?
C7 Fe1 C9 71.19(16) . . ?
C10 Fe1 C9 38.53(14) . . ?
C2 Fe1 C6 119.4(3) . . ?
C3 Fe1 C6 156.3(5) . . ?
C1 Fe1 C6 103.8(2) . . ?
C4 Fe1 C6 157.4(5) . . ?
C5 Fe1 C6 120.9(4) . . ?
C8 Fe1 C6 69.79(16) . . ?
C11 Fe1 C6 38.84(14) . . ?
C7 Fe1 C6 38.16(13) . . ?
C10 Fe1 C6 70.44(16) . . ?
C9 Fe1 C6 82.12(17) . . ?
C15 Fe2 C15 180.0(3) . 5_766 ?
C15 Fe2 C17 112.5(2) . 5_766 ?
C15 Fe2 C17 67.5(2) 5_766 5_766 ?
C15 Fe2 C17 67.5(2) . . ?
C15 Fe2 C17 112.5(2) 5_766 . ?
C17 Fe2 C17 180.0(3) 5_766 . ?
C15 Fe2 C16 139.80(17) . 5_766 ?
C15 Fe2 C16 40.20(17) 5_766 5_766 ?
C17 Fe2 C16 40.31(18) 5_766 5_766 ?
C17 Fe2 C16 139.69(18) . 5_766 ?
C15 Fe2 C16 40.20(17) . . ?
C15 Fe2 C16 139.80(17) 5_766 . ?
C17 Fe2 C16 139.69(18) 5_766 . ?
C17 Fe2 C16 40.31(18) . . ?
C16 Fe2 C16 180.0(4) 5_766 . ?
C15 Fe2 C14 40.73(16) . . ?
C15 Fe2 C14 139.27(16) 5_766 . ?
C17 Fe2 C14 112.37(19) 5_766 . ?
C17 Fe2 C14 67.63(19) . . ?
C16 Fe2 C14 111.9(2) 5_766 . ?
C16 Fe2 C14 68.1(2) . . ?
C15 Fe2 C14 139.27(16) . 5_766 ?
C15 Fe2 C14 40.73(16) 5_766 5_766 ?
C17 Fe2 C14 67.63(19) 5_766 5_766 ?
C17 Fe2 C14 112.37(19) . 5_766 ?
C16 Fe2 C14 68.1(2) 5_766 5_766 ?
C16 Fe2 C14 111.9(2) . 5_766 ?
C14 Fe2 C14 180.0 . 5_766 ?
C15 Fe2 C18 111.52(19) . 5_766 ?
C15 Fe2 C18 68.48(19) 5_766 5_766 ?
C17 Fe2 C18 40.63(18) 5_766 5_766 ?
C17 Fe2 C18 139.37(18) . 5_766 ?
C16 Fe2 C18 68.6(2) 5_766 5_766 ?
C16 Fe2 C18 111.4(2) . 5_766 ?
C14 Fe2 C18 139.51(15) . 5_766 ?
C14 Fe2 C18 40.49(15) 5_766 5_766 ?
C15 Fe2 C18 68.48(19) . . ?
C15 Fe2 C18 111.52(19) 5_766 . ?
C17 Fe2 C18 139.37(18) 5_766 . ?
C17 Fe2 C18 40.63(18) . . ?
C16 Fe2 C18 111.4(2) 5_766 . ?
C16 Fe2 C18 68.6(2) . . ?
C14 Fe2 C18 40.49(15) . . ?
C14 Fe2 C18 139.51(15) 5_766 . ?
C18 Fe2 C18 180.000(1) 5_766 . ?
N1 C6 C7 121.3(4) . . ?
N1 C6 C11 119.4(4) . . ?
C7 C6 C11 118.9(4) . . ?
N1 C6 Fe1 132.8(3) . . ?
C7 C6 Fe1 68.1(2) . . ?
C11 C6 Fe1 67.5(2) . . ?
C6 C7 C8 119.2(4) . . ?
C6 C7 Fe1 73.7(2) . . ?
C8 C7 Fe1 69.2(2) . . ?
O1 C9 C10 125.3(5) . . ?
O1 C9 C8 115.3(5) . . ?
C10 C9 C8 119.2(4) . . ?
O1 C9 Fe1 131.9(3) . . ?
C10 C9 Fe1 69.2(2) . . ?
C8 C9 Fe1 67.8(2) . . ?
C10 C11 C6 121.5(4) . . ?
C10 C11 Fe1 70.9(2) . . ?
C6 C11 Fe1 73.7(2) . . ?
C6 N1 N2 120.5(4) . . ?
C9 O1 C12 118.1(4) . . ?
C9 C10 C11 119.3(4) . . ?
C9 C10 Fe1 72.3(3) . . ?
C11 C10 Fe1 69.9(2) . . ?
C13 N2 N1 117.2(4) . . ?
C9 C8 C7 121.2(4) . . ?
C9 C8 Fe1 73.0(3) . . ?
C7 C8 Fe1 71.1(2) . . ?
C2 C1 C5 107.3(9) . . ?
C2 C1 Fe1 70.2(3) . . ?
C5 C1 Fe1 70.1(4) . . ?
C5 C4 C3 108.6(8) . . ?
C5 C4 Fe1 71.0(4) . . ?
C3 C4 Fe1 69.9(3) . . ?
C4 C5 C1 107.5(10) . . ?
C4 C5 Fe1 70.9(4) . . ?
C1 C5 Fe1 69.8(4) . . ?
C2 C3 C4 108.1(6) . . ?
C2 C3 Fe1 70.4(3) . . ?
C4 C3 Fe1 70.8(3) . . ?

loop_
_geom_bond_atom_site_label_1
_geom_bond_atom_site_label_2
_geom_bond_distance
_geom_bond_site_symmetry_2
_geom_bond_publ_flag
P1 F3 1.480(4) . ?
P1 F4 1.487(4) . ?
P1 F2 1.490(4) . ?
P1 F6 1.517(4) . ?
P1 F5 1.535(3) . ?
P1 F1 1.573(3) . ?
C18 C17 1.418(6) . ?
C18 C14 1.418(5) . ?
C18 Fe2 2.053(4) . ?
C14 C15 1.418(6) . ?
C14 C13 1.421(5) . ?
C14 Fe2 2.045(4) . ?
C13 N2 1.275(4) . ?
C15 C16 1.399(6) . ?
C15 Fe2 2.029(4) . ?
C17 C16 1.403(6) . ?
C17 Fe2 2.029(5) . ?
C16 Fe2 2.041(5) . ?
C2 C1 1.334(8) . ?
C2 C3 1.339(7) . ?
C2 Fe1 2.007(5) . ?
Fe1 C3 2.009(5) . ?
Fe1 C1 2.017(6) . ?
Fe1 C4 2.020(5) . ?
Fe1 C5 2.021(7) . ?
Fe1 C8 2.048(4) . ?
Fe1 C11 2.064(4) . ?
Fe1 C7 2.073(4) . ?
Fe1 C10 2.077(4) . ?
Fe1 C9 2.116(5) . ?
Fe1 C6 2.144(4) . ?
Fe2 C15 2.029(4) 5_766 ?
Fe2 C17 2.029(5) 5_766 ?
Fe2 C16 2.041(5) 5_766 ?
Fe2 C14 2.045(4) 5_766 ?
Fe2 C18 2.053(4) 5_766 ?
C6 N1 1.366(4) . ?
C6 C7 1.380(5) . ?
C6 C11 1.401(5) . ?
C7 C8 1.402(5) . ?
C9 O1 1.360(5) . ?
C9 C10 1.384(5) . ?
C9 C8 1.397(5) . ?
C11 C10 1.390(5) . ?
N1 N2 1.382(4) . ?
O1 C12 1.419(4) . ?
C1 C5 1.384(9) . ?
C4 C5 1.319(9) . ?
C4 C3 1.353(7) . ?

loop_
_geom_torsion_atom_site_label_1
_geom_torsion_atom_site_label_2
_geom_torsion_atom_site_label_3
_geom_torsion_atom_site_label_4
_geom_torsion
_geom_torsion_site_symmetry_1
_geom_torsion_site_symmetry_2
_geom_torsion_site_symmetry_3
_geom_torsion_site_symmetry_4
_geom_torsion_publ_flag
C17 C18 C14 C15 -0.6(4) . . . . ?
Fe2 C18 C14 C15 58.7(3) . . . . ?
C17 C18 C14 C13 -176.7(4) . . . . ?
Fe2 C18 C14 C13 -117.4(4) . . . . ?
C17 C18 C14 Fe2 -59.2(3) . . . . ?
C15 C14 C13 N2 170.6(4) . . . . ?
C18 C14 C13 N2 -13.9(6) . . . . ?
Fe2 C14 C13 N2 -103.4(5) . . . . ?
C18 C14 C15 C16 0.8(5) . . . . ?
C13 C14 C15 C16 177.1(4) . . . . ?
Fe2 C14 C15 C16 60.1(3) . . . . ?
C18 C14 C15 Fe2 -59.3(3) . . . . ?
C13 C14 C15 Fe2 116.9(4) . . . . ?
C14 C18 C17 C16 0.1(5) . . . . ?
Fe2 C18 C17 C16 -59.6(4) . . . . ?
C14 C18 C17 Fe2 59.7(3) . . . . ?
C14 C15 C16 C17 -0.7(5) . . . . ?
Fe2 C15 C16 C17 59.3(4) . . . . ?
C14 C15 C16 Fe2 -60.1(3) . . . . ?
C18 C17 C16 C15 0.4(6) . . . . ?
Fe2 C17 C16 C15 -59.4(3) . . . . ?
C18 C17 C16 Fe2 59.7(3) . . . . ?
C1 C2 Fe1 C3 -118.4(7) . . . . ?
C3 C2 Fe1 C1 118.4(7) . . . . ?
C1 C2 Fe1 C4 -80.6(5) . . . . ?
C3 C2 Fe1 C4 37.8(4) . . . . ?
C1 C2 Fe1 C5 -38.6(5) . . . . ?
C3 C2 Fe1 C5 79.8(4) . . . . ?
C1 C2 Fe1 C8 152.6(6) . . . . ?
C3 C2 Fe1 C8 -89.0(6) . . . . ?
C1 C2 Fe1 C11 37.7(8) . . . . ?
C3 C2 Fe1 C11 156.1(6) . . . . ?
C1 C2 Fe1 C7 111.8(7) . . . . ?
C3 C2 Fe1 C7 -129.9(6) . . . . ?
C1 C2 Fe1 C10 -107(2) . . . . ?
C3 C2 Fe1 C10 12(3) . . . . ?
C1 C2 Fe1 C9 -172.1(6) . . . . ?
C3 C2 Fe1 C9 -53.8(7) . . . . ?
C1 C2 Fe1 C6 74.6(7) . . . . ?
C3 C2 Fe1 C6 -167.1(6) . . . . ?
C16 C15 Fe2 C15 -143(100) . . . 5_766 ?
C14 C15 Fe2 C15 -24(100) . . . 5_766 ?
C16 C15 Fe2 C17 142.1(3) . . . 5_766 ?
C14 C15 Fe2 C17 -98.7(3) . . . 5_766 ?
C16 C15 Fe2 C17 -37.9(3) . . . . ?
C14 C15 Fe2 C17 81.3(3) . . . . ?
C16 C15 Fe2 C16 180.0 . . . 5_766 ?
C14 C15 Fe2 C16 -60.8(5) . . . 5_766 ?
C14 C15 Fe2 C16 119.2(5) . . . . ?
C16 C15 Fe2 C14 -119.2(5) . . . . ?
C16 C15 Fe2 C14 60.8(5) . . . 5_766 ?
C14 C15 Fe2 C14 180.0 . . . 5_766 ?
C16 C15 Fe2 C18 98.1(4) . . . 5_766 ?
C14 C15 Fe2 C18 -142.6(3) . . . 5_766 ?
C16 C15 Fe2 C18 -81.9(4) . . . . ?
C14 C15 Fe2 C18 37.4(3) . . . . ?
C16 C17 Fe2 C15 37.8(3) . . . . ?
C18 C17 Fe2 C15 -82.7(3) . . . . ?
C16 C17 Fe2 C15 -142.2(3) . . . 5_766 ?
C18 C17 Fe2 C15 97.3(3) . . . 5_766 ?
C16 C17 Fe2 C17 0(100) . . . 5_766 ?
C18 C17 Fe2 C17 0(100) . . . 5_766 ?
C16 C17 Fe2 C16 180.000(2) . . . 5_766 ?
C18 C17 Fe2 C16 59.5(5) . . . 5_766 ?
C18 C17 Fe2 C16 -120.5(5) . . . . ?
C16 C17 Fe2 C14 82.0(4) . . . . ?
C18 C17 Fe2 C14 -38.4(3) . . . . ?
C16 C17 Fe2 C14 -98.0(4) . . . 5_766 ?
C18 C17 Fe2 C14 141.6(3) . . . 5_766 ?
C16 C17 Fe2 C18 -59.5(5) . . . 5_766 ?
C18 C17 Fe2 C18 180.000(2) . . . 5_766 ?
C16 C17 Fe2 C18 120.5(5) . . . . ?
C17 C16 Fe2 C15 -118.6(5) . . . . ?
C15 C16 Fe2 C15 180.0 . . . 5_766 ?
C17 C16 Fe2 C15 61.4(5) . . . 5_766 ?
C15 C16 Fe2 C17 -61.4(5) . . . 5_766 ?
C17 C16 Fe2 C17 180.000(2) . . . 5_766 ?
C15 C16 Fe2 C17 118.6(5) . . . . ?
C15 C16 Fe2 C16 11.8(2) . . . 5_766 ?
C17 C16 Fe2 C16 -106.8(5) . . . 5_766 ?
C15 C16 Fe2 C14 37.9(3) . . . . ?
C17 C16 Fe2 C14 -80.8(4) . . . . ?
C15 C16 Fe2 C14 -142.1(3) . . . 5_766 ?
C17 C16 Fe2 C14 99.2(4) . . . 5_766 ?
C15 C16 Fe2 C18 -98.4(3) . . . 5_766 ?
C17 C16 Fe2 C18 142.9(3) . . . 5_766 ?
C15 C16 Fe2 C18 81.6(3) . . . . ?
C17 C16 Fe2 C18 -37.1(3) . . . . ?
C18 C14 Fe2 C15 119.6(4) . . . . ?
C13 C14 Fe2 C15 -118.0(7) . . . . ?
C15 C14 Fe2 C15 180.0 . . . 5_766 ?
C18 C14 Fe2 C15 -60.4(4) . . . 5_766 ?
C13 C14 Fe2 C15 62.0(7) . . . 5_766 ?
C15 C14 Fe2 C17 98.9(3) . . . 5_766 ?
C18 C14 Fe2 C17 -141.4(3) . . . 5_766 ?
C13 C14 Fe2 C17 -19.0(6) . . . 5_766 ?
C15 C14 Fe2 C17 -81.1(3) . . . . ?
C18 C14 Fe2 C17 38.6(3) . . . . ?
C13 C14 Fe2 C17 161.0(6) . . . . ?
C15 C14 Fe2 C16 142.6(3) . . . 5_766 ?
C18 C14 Fe2 C16 -97.7(3) . . . 5_766 ?
C13 C14 Fe2 C16 24.7(6) . . . 5_766 ?
C15 C14 Fe2 C16 -37.4(3) . . . . ?
C18 C14 Fe2 C16 82.3(3) . . . . ?
C13 C14 Fe2 C16 -155.3(6) . . . . ?
C15 C14 Fe2 C14 -60.8(4) . . . 5_766 ?
C18 C14 Fe2 C14 58.8(5) . . . 5_766 ?
C13 C14 Fe2 C14 -178.8(4) . . . 5_766 ?
C15 C14 Fe2 C18 60.4(4) . . . 5_766 ?
C18 C14 Fe2 C18 180.0 . . . 5_766 ?
C13 C14 Fe2 C18 -57.6(6) . . . 5_766 ?
C15 C14 Fe2 C18 -119.6(4) . . . . ?
C13 C14 Fe2 C18 122.4(6) . . . . ?
C17 C18 Fe2 C15 80.1(3) . . . . ?
C14 C18 Fe2 C15 -37.6(3) . . . . ?
C17 C18 Fe2 C15 -99.9(3) . . . 5_766 ?
C14 C18 Fe2 C15 142.4(3) . . . 5_766 ?
C17 C18 Fe2 C17 180.000(2) . . . 5_766 ?
C14 C18 Fe2 C17 62.3(5) . . . 5_766 ?
C14 C18 Fe2 C17 -117.7(5) . . . . ?
C17 C18 Fe2 C16 -143.2(3) . . . 5_766 ?
C14 C18 Fe2 C16 99.1(3) . . . 5_766 ?
C17 C18 Fe2 C16 36.8(3) . . . . ?
C14 C18 Fe2 C16 -80.9(3) . . . . ?
C17 C18 Fe2 C14 117.7(5) . . . . ?
C17 C18 Fe2 C14 -62.3(5) . . . 5_766 ?
C14 C18 Fe2 C14 180.0 . . . 5_766 ?
C17 C18 Fe2 C18 13(100) . . . 5_766 ?
C14 C18 Fe2 C18 -104(100) . . . 5_766 ?
C2 Fe1 C6 N1 -40.7(6) . . . . ?
C3 Fe1 C6 N1 -61.2(7) . . . . ?
C1 Fe1 C6 N1 -2.3(7) . . . . ?
C4 Fe1 C6 N1 56.0(8) . . . . ?
C5 Fe1 C6 N1 37.2(7) . . . . ?
C8 Fe1 C6 N1 -144.1(5) . . . . ?
C11 Fe1 C6 N1 110.0(6) . . . . ?
C7 Fe1 C6 N1 -113.1(6) . . . . ?
C10 Fe1 C6 N1 139.5(5) . . . . ?
C9 Fe1 C6 N1 177.4(5) . . . . ?
C2 Fe1 C6 C7 72.4(4) . . . . ?
C3 Fe1 C6 C7 51.9(6) . . . . ?
C1 Fe1 C6 C7 110.8(5) . . . . ?
C4 Fe1 C6 C7 169.1(5) . . . . ?
C5 Fe1 C6 C7 150.3(5) . . . . ?
C8 Fe1 C6 C7 -31.0(2) . . . . ?
C11 Fe1 C6 C7 -137.0(4) . . . . ?
C10 Fe1 C6 C7 -107.4(3) . . . . ?
C9 Fe1 C6 C7 -69.5(3) . . . . ?
C2 Fe1 C6 C11 -150.6(4) . . . . ?
C3 Fe1 C6 C11 -171.2(4) . . . . ?
C1 Fe1 C6 C11 -112.3(5) . . . . ?
C4 Fe1 C6 C11 -54.0(7) . . . . ?
C5 Fe1 C6 C11 -72.7(5) . . . . ?
C8 Fe1 C6 C11 105.9(3) . . . . ?
C7 Fe1 C6 C11 137.0(4) . . . . ?
C10 Fe1 C6 C11 29.6(2) . . . . ?
C9 Fe1 C6 C11 67.5(3) . . . . ?
N1 C6 C7 C8 -178.3(3) . . . . ?
C11 C6 C7 C8 7.9(6) . . . . ?
Fe1 C6 C7 C8 54.0(3) . . . . ?
N1 C6 C7 Fe1 127.7(4) . . . . ?
C11 C6 C7 Fe1 -46.1(3) . . . . ?
C2 Fe1 C7 C6 -121.6(5) . . . . ?
C3 Fe1 C7 C6 -157.4(4) . . . . ?
C1 Fe1 C7 C6 -82.3(5) . . . . ?
C4 Fe1 C7 C6 -165.0(10) . . . . ?
C5 Fe1 C7 C6 -57.7(6) . . . . ?
C8 Fe1 C7 C6 130.9(4) . . . . ?
C11 Fe1 C7 C6 27.0(2) . . . . ?
C10 Fe1 C7 C6 64.5(3) . . . . ?
C9 Fe1 C7 C6 101.5(3) . . . . ?
C2 Fe1 C7 C8 107.5(5) . . . . ?
C3 Fe1 C7 C8 71.7(4) . . . . ?
C1 Fe1 C7 C8 146.8(5) . . . . ?
C4 Fe1 C7 C8 64.1(11) . . . . ?
C5 Fe1 C7 C8 171.4(5) . . . . ?
C11 Fe1 C7 C8 -103.9(3) . . . . ?
C10 Fe1 C7 C8 -66.4(3) . . . . ?
C9 Fe1 C7 C8 -29.4(2) . . . . ?
C6 Fe1 C7 C8 -130.9(4) . . . . ?
C2 Fe1 C9 O1 46.1(7) . . . . ?
C3 Fe1 C9 O1 13.6(7) . . . . ?
C1 Fe1 C9 O1 -10(5) . . . . ?
C4 Fe1 C9 O1 -28.0(7) . . . . ?
C5 Fe1 C9 O1 -60.4(7) . . . . ?
C8 Fe1 C9 O1 104.8(6) . . . . ?
C11 Fe1 C9 O1 -149.6(5) . . . . ?
C7 Fe1 C9 O1 134.6(5) . . . . ?
C10 Fe1 C9 O1 -119.4(6) . . . . ?
C6 Fe1 C9 O1 172.3(5) . . . . ?
C2 Fe1 C9 C10 165.5(4) . . . . ?
C3 Fe1 C9 C10 133.0(5) . . . . ?
C1 Fe1 C9 C10 109(5) . . . . ?
C4 Fe1 C9 C10 91.3(5) . . . . ?
C5 Fe1 C9 C10 59.0(5) . . . . ?
C8 Fe1 C9 C10 -135.9(4) . . . . ?
C11 Fe1 C9 C10 -30.2(2) . . . . ?
C7 Fe1 C9 C10 -106.0(3) . . . . ?
C6 Fe1 C9 C10 -68.4(3) . . . . ?
C2 Fe1 C9 C8 -58.6(5) . . . . ?
C3 Fe1 C9 C8 -91.1(5) . . . . ?
C1 Fe1 C9 C8 -115(5) . . . . ?
C4 Fe1 C9 C8 -132.8(5) . . . . ?
C5 Fe1 C9 C8 -165.2(5) . . . . ?
C11 Fe1 C9 C8 105.6(3) . . . . ?
C7 Fe1 C9 C8 29.8(2) . . . . ?
C10 Fe1 C9 C8 135.9(4) . . . . ?
C6 Fe1 C9 C8 67.5(3) . . . . ?
N1 C6 C11 C10 177.9(3) . . . . ?
C7 C6 C11 C10 -8.2(6) . . . . ?
Fe1 C6 C11 C10 -54.6(3) . . . . ?
N1 C6 C11 Fe1 -127.6(3) . . . . ?
C7 C6 C11 Fe1 46.4(3) . . . . ?
C2 Fe1 C11 C10 -170.9(4) . . . . ?
C3 Fe1 C11 C10 -60.4(9) . . . . ?
C1 Fe1 C11 C10 -146.0(5) . . . . ?
C4 Fe1 C11 C10 -69.8(5) . . . . ?
C5 Fe1 C11 C10 -104.9(6) . . . . ?
C8 Fe1 C11 C10 67.5(3) . . . . ?
C7 Fe1 C11 C10 106.1(3) . . . . ?
C9 Fe1 C11 C10 29.8(2) . . . . ?
C6 Fe1 C11 C10 132.7(4) . . . . ?
C2 Fe1 C11 C6 56.4(5) . . . . ?
C3 Fe1 C11 C6 166.9(8) . . . . ?
C1 Fe1 C11 C6 81.3(5) . . . . ?
C4 Fe1 C11 C6 157.6(5) . . . . ?
C5 Fe1 C11 C6 122.4(6) . . . . ?
C8 Fe1 C11 C6 -65.2(3) . . . . ?
C7 Fe1 C11 C6 -26.5(2) . . . . ?
C10 Fe1 C11 C6 -132.7(4) . . . . ?
C9 Fe1 C11 C6 -102.9(3) . . . . ?
C7 C6 N1 N2 -15.6(5) . . . . ?
C11 C6 N1 N2 158.2(3) . . . . ?
Fe1 C6 N1 N2 72.6(5) . . . . ?
C10 C9 O1 C12 6.1(6) . . . . ?
C8 C9 O1 C12 -178.8(3) . . . . ?
Fe1 C9 O1 C12 99.1(5) . . . . ?
O1 C9 C10 C11 -179.0(3) . . . . ?
C8 C9 C10 C11 6.1(6) . . . . ?
Fe1 C9 C10 C11 53.6(3) . . . . ?
O1 C9 C10 Fe1 127.4(4) . . . . ?
C8 C9 C10 Fe1 -47.6(3) . . . . ?
C6 C11 C10 C9 1.1(6) . . . . ?
Fe1 C11 C10 C9 -54.8(3) . . . . ?
C6 C11 C10 Fe1 55.9(3) . . . . ?
C2 Fe1 C10 C9 -77(2) . . . . ?
C3 Fe1 C10 C9 -66.8(5) . . . . ?
C1 Fe1 C10 C9 -170.7(4) . . . . ?
C4 Fe1 C10 C9 -101.1(5) . . . . ?
C5 Fe1 C10 C9 -140.9(5) . . . . ?
C8 Fe1 C10 C9 27.7(3) . . . . ?
C11 Fe1 C10 C9 131.6(4) . . . . ?
C7 Fe1 C10 C9 66.0(3) . . . . ?
C6 Fe1 C10 C9 102.3(3) . . . . ?
C2 Fe1 C10 C11 152(2) . . . . ?
C3 Fe1 C10 C11 161.6(4) . . . . ?
C1 Fe1 C10 C11 57.8(5) . . . . ?
C4 Fe1 C10 C11 127.3(5) . . . . ?
C5 Fe1 C10 C11 87.5(5) . . . . ?
C8 Fe1 C10 C11 -103.9(3) . . . . ?
C7 Fe1 C10 C11 -65.6(3) . . . . ?
C9 Fe1 C10 C11 -131.6(4) . . . . ?
C6 Fe1 C10 C11 -29.3(2) . . . . ?
C14 C13 N2 N1 177.1(3) . . . . ?
C6 N1 N2 C13 -173.9(4) . . . . ?
O1 C9 C8 C7 178.3(3) . . . . ?
C10 C9 C8 C7 -6.3(6) . . . . ?
Fe1 C9 C8 C7 -54.5(3) . . . . ?
O1 C9 C8 Fe1 -127.2(3) . . . . ?
C10 C9 C8 Fe1 48.2(3) . . . . ?
C6 C7 C8 C9 -0.8(6) . . . . ?
Fe1 C7 C8 C9 55.4(3) . . . . ?
C6 C7 C8 Fe1 -56.2(3) . . . . ?
C2 Fe1 C8 C9 142.5(5) . . . . ?
C3 Fe1 C8 C9 101.7(5) . . . . ?
C1 Fe1 C8 C9 171.0(5) . . . . ?
C4 Fe1 C8 C9 67.1(5) . . . . ?
C5 Fe1 C8 C9 71(2) . . . . ?
C11 Fe1 C8 C9 -65.4(3) . . . . ?
C7 Fe1 C8 C9 -132.6(4) . . . . ?
C10 Fe1 C8 C9 -27.3(3) . . . . ?
C6 Fe1 C8 C9 -102.7(3) . . . . ?
C2 Fe1 C8 C7 -84.9(5) . . . . ?
C3 Fe1 C8 C7 -125.7(5) . . . . ?
C1 Fe1 C8 C7 -56.4(5) . . . . ?
C4 Fe1 C8 C7 -160.3(4) . . . . ?
C5 Fe1 C8 C7 -156(2) . . . . ?
C11 Fe1 C8 C7 67.2(2) . . . . ?
C10 Fe1 C8 C7 105.3(3) . . . . ?
C9 Fe1 C8 C7 132.6(4) . . . . ?
C6 Fe1 C8 C7 29.8(2) . . . . ?
C3 C2 C1 C5 -0.5(8) . . . . ?
Fe1 C2 C1 C5 60.5(5) . . . . ?
C3 C2 C1 Fe1 -61.0(4) . . . . ?
C3 Fe1 C1 C2 37.6(4) . . . . ?
C4 Fe1 C1 C2 81.0(5) . . . . ?
C5 Fe1 C1 C2 117.9(8) . . . . ?
C8 Fe1 C1 C2 -45.5(8) . . . . ?
C11 Fe1 C1 C2 -159.8(6) . . . . ?
C7 Fe1 C1 C2 -81.1(6) . . . . ?
C10 Fe1 C1 C2 164.1(5) . . . . ?
C9 Fe1 C1 C2 62(5) . . . . ?
C6 Fe1 C1 C2 -120.2(6) . . . . ?
C2 Fe1 C1 C5 -117.9(8) . . . . ?
C3 Fe1 C1 C5 -80.3(6) . . . . ?
C4 Fe1 C1 C5 -36.9(5) . . . . ?
C8 Fe1 C1 C5 -163.4(6) . . . . ?
C11 Fe1 C1 C5 82.3(7) . . . . ?
C7 Fe1 C1 C5 161.1(7) . . . . ?
C10 Fe1 C1 C5 46.3(9) . . . . ?
C9 Fe1 C1 C5 -56(5) . . . . ?
C6 Fe1 C1 C5 122.0(7) . . . . ?
C2 Fe1 C4 C5 81.6(6) . . . . ?
C3 Fe1 C4 C5 119.1(8) . . . . ?
C1 Fe1 C4 C5 38.8(6) . . . . ?
C8 Fe1 C4 C5 178.8(7) . . . . ?
C11 Fe1 C4 C5 -64.9(8) . . . . ?
C7 Fe1 C4 C5 129.0(14) . . . . ?
C10 Fe1 C4 C5 -102.9(8) . . . . ?
C9 Fe1 C4 C5 -143.2(7) . . . . ?
C6 Fe1 C4 C5 -26.5(12) . . . . ?
C2 Fe1 C4 C3 -37.5(4) . . . . ?
C1 Fe1 C4 C3 -80.3(4) . . . . ?
C5 Fe1 C4 C3 -119.1(8) . . . . ?
C8 Fe1 C4 C3 59.7(7) . . . . ?
C11 Fe1 C4 C3 176.0(5) . . . . ?
C7 Fe1 C4 C3 9.9(16) . . . . ?
C10 Fe1 C4 C3 138.0(6) . . . . ?
C9 Fe1 C4 C3 97.7(6) . . . . ?
C6 Fe1 C4 C3 -145.6(8) . . . . ?
C3 C4 C5 C1 -0.5(8) . . . . ?
Fe1 C4 C5 C1 -60.5(5) . . . . ?
C3 C4 C5 Fe1 60.0(4) . . . . ?
C2 C1 C5 C4 0.6(9) . . . . ?
Fe1 C1 C5 C4 61.3(5) . . . . ?
C2 C1 C5 Fe1 -60.6(4) . . . . ?
C2 Fe1 C5 C4 -80.5(5) . . . . ?
C3 Fe1 C5 C4 -37.5(5) . . . . ?
C1 Fe1 C5 C4 -117.8(9) . . . . ?
C8 Fe1 C5 C4 -5(3) . . . . ?
C11 Fe1 C5 C4 130.3(7) . . . . ?
C7 Fe1 C5 C4 -154.1(6) . . . . ?
C10 Fe1 C5 C4 89.7(7) . . . . ?
C9 Fe1 C5 C4 55.1(8) . . . . ?
C6 Fe1 C5 C4 168.4(6) . . . . ?
C2 Fe1 C5 C1 37.3(5) . . . . ?
C3 Fe1 C5 C1 80.3(5) . . . . ?
C4 Fe1 C5 C1 117.8(9) . . . . ?
C8 Fe1 C5 C1 113(2) . . . . ?
C11 Fe1 C5 C1 -111.9(7) . . . . ?
C7 Fe1 C5 C1 -36.3(11) . . . . ?
C10 Fe1 C5 C1 -152.5(7) . . . . ?
C9 Fe1 C5 C1 172.9(6) . . . . ?
C6 Fe1 C5 C1 -73.8(7) . . . . ?
C1 C2 C3 C4 0.2(6) . . . . ?
Fe1 C2 C3 C4 -61.1(4) . . . . ?
C1 C2 C3 Fe1 61.3(4) . . . . ?
C5 C4 C3 C2 0.2(7) . . . . ?
Fe1 C4 C3 C2 60.9(4) . . . . ?
C5 C4 C3 Fe1 -60.7(5) . . . . ?
C1 Fe1 C3 C2 -37.3(4) . . . . ?
C4 Fe1 C3 C2 -118.2(6) . . . . ?
C5 Fe1 C3 C2 -81.7(4) . . . . ?
C8 Fe1 C3 C2 104.3(6) . . . . ?
C11 Fe1 C3 C2 -130.2(12) . . . . ?
C7 Fe1 C3 C2 65.2(6) . . . . ?
C10 Fe1 C3 C2 -177.3(5) . . . . ?
C9 Fe1 C3 C2 145.3(6) . . . . ?
C6 Fe1 C3 C2 29.1(10) . . . . ?
C2 Fe1 C3 C4 118.2(6) . . . . ?
C1 Fe1 C3 C4 80.8(5) . . . . ?
C5 Fe1 C3 C4 36.4(5) . . . . ?
C8 Fe1 C3 C4 -137.5(7) . . . . ?
C11 Fe1 C3 C4 -12.1(14) . . . . ?
C7 Fe1 C3 C4 -176.6(6) . . . . ?
C10 Fe1 C3 C4 -59.2(7) . . . . ?
C9 Fe1 C3 C4 -96.5(7) . . . . ?
C6 Fe1 C3 C4 147.2(8) . . . . ?
